data_7011351
loop_
_publ_author_name
'Nikonov, Georgii I.'
'Kuzmina, Lyudmila G.'
'Howard, Judith A. K.'

_publ_section_title
;
 Niobocene hydrides with functionalised silyl ligands. Tuning of
 interligand hypervalent interactions (IHI) M--H \\rightarrow Si--X
;
_journal_issue 15
_journal_name_full 'Journal of the Chemical Society, Dalton Transactions'
_journal_page_first 3037
_journal_paper_doi 10.1039/b110998g
_journal_year 2002
_chemical_formula_moiety Cp2Nb(SiMe2I)2H
_chemical_formula_sum 'C14 H23 I2 Nb Si2'
_chemical_formula_weight 594.21
_chemical_name_systematic
; 
bis(cyclopentadienyl)bis(iododimethylsilyl)hydrido niobium(V) 
;
_space_group_IT_number 87
_symmetry_cell_setting tetragonal
_symmetry_space_group_name_Hall '-I 4'
_symmetry_space_group_name_H-M 'I 4/m'
_atom_sites_solution_hydrogens geom
_atom_sites_solution_primary direct
_atom_sites_solution_secondary difmap
_audit_creation_method SHELXL
_cell_angle_alpha 90.00
_cell_angle_beta 90.00
_cell_angle_gamma 90.00
_cell_formula_units_Z 8
_cell_length_a 18.996(3)
_cell_length_b 18.996(3)
_cell_length_c 13.031(3)
_cell_measurement_temperature 173(2)
_cell_volume 4702.2(15)
_computing_structure_refinement 'SHELXL-93 (Sheldrick, 1993)'
_computing_structure_solution 'SHELXS-86 (Sheldrick, 1990)'
_diffrn_ambient_temperature 173(2)
_diffrn_radiation_monochromator graphite
_diffrn_radiation_source 'fine-focus sealed tube'
_diffrn_radiation_type MoK\a
_diffrn_radiation_wavelength 0.71073
_diffrn_reflns_av_R_equivalents 0.0000
_diffrn_reflns_av_sigmaI/netI 0.0292
_diffrn_reflns_limit_h_max -6
_diffrn_reflns_limit_h_min -24
_diffrn_reflns_limit_k_max 23
_diffrn_reflns_limit_k_min 0
_diffrn_reflns_limit_l_max 16
_diffrn_reflns_limit_l_min 0
_diffrn_reflns_number 1417
_diffrn_reflns_theta_max 25.97
_diffrn_reflns_theta_min 6.44
_exptl_absorpt_coefficient_mu 3.230
_exptl_absorpt_correction_T_max 0.977
_exptl_absorpt_correction_T_min 0.708
_exptl_absorpt_correction_type empirical
_exptl_crystal_colour dark-violet
_exptl_crystal_density_diffrn 1.679
_exptl_crystal_F_000 2256
_exptl_crystal_size_max 0.44
_exptl_crystal_size_mid 0.36
_exptl_crystal_size_min 0.26
_refine_diff_density_max 1.086
_refine_diff_density_min -0.768
_refine_diff_density_rms 0.148
_refine_ls_extinction_coef 0.0003(3)
_refine_ls_extinction_expression Fc^*^=kFc[1+0.001xFc^2^\l^3^/sin(2\q)]^-1/4^
_refine_ls_extinction_method SHELXL
_refine_ls_goodness_of_fit_all 1.115
_refine_ls_goodness_of_fit_obs 1.190
_refine_ls_matrix_type full
_refine_ls_number_parameters 99
_refine_ls_number_reflns 1417
_refine_ls_number_restraints 0
_refine_ls_restrained_S_all 1.115
_refine_ls_restrained_S_obs 1.190
_refine_ls_R_factor_all 0.0736
_refine_ls_R_factor_obs 0.0560
_refine_ls_shift/esd_max 0.003
_refine_ls_shift/esd_mean 0.000
_refine_ls_structure_factor_coef Fsqd
_refine_ls_weighting_details 'w=1/[\s^2^(Fo^2^)+(0.1040P)^2^+52.3760P] where P=(Fo^2^+2Fc^2^)/3'
_refine_ls_weighting_scheme calc
_refine_ls_wR_factor_all 0.1758
_refine_ls_wR_factor_obs 0.1658
_reflns_number_observed 1122
_reflns_number_total 1417
_reflns_observed_criterion >2sigma(I)
_cod_data_source_file b110998g.txt
_cod_data_source_block compound16
_cod_depositor_comments
;
The following automatic conversions were performed:

'_refine_ls_weighting_scheme' value 'calc
w=1/[\s^2^(Fo^2^)+(0.1040P)^2^+52.3760P] where P=(Fo^2^+2Fc^2^)/3'
was changed to 'calc'. New tag '_refine_ls_weighting_details' was
created. The value of the new tag was set to
'w=1/[\s^2^(Fo^2^)+(0.1040P)^2^+52.3760P] where P=(Fo^2^+2Fc^2^)/3'.

Automatic conversion script
Id: cif_fix_values 3143 2015-03-26 13:38:13Z robertas 
;
_cod_original_cell_volume 4702.2(13)
_cod_original_sg_symbol_H-M I4/m
_cod_database_code 7011351

loop_
_symmetry_equiv_pos_as_xyz
'x, y, z'
'-x, -y, z'
'-y, x, z'
'y, -x, z'
'x+1/2, y+1/2, z+1/2'
'-x+1/2, -y+1/2, z+1/2'
'-y+1/2, x+1/2, z+1/2'
'y+1/2, -x+1/2, z+1/2'
'-x, -y, -z'
'x, y, -z'
'y, -x, -z'
'-y, x, -z'
'-x+1/2, -y+1/2, -z+1/2'
'x+1/2, y+1/2, -z+1/2'
'y+1/2, -x+1/2, -z+1/2'
'-y+1/2, x+1/2, -z+1/2'

loop_
_atom_site_aniso_label
_atom_site_aniso_U_11
_atom_site_aniso_U_22
_atom_site_aniso_U_33
_atom_site_aniso_U_23
_atom_site_aniso_U_13
_atom_site_aniso_U_12
Nb1 0.0265(7) 0.0221(6) 0.0261(8) 0.000 0.000 0.0033(4)
I1 0.0492(6) 0.0428(5) 0.0300(6) -0.0001(3) 0.0076(3) 0.0051(3)
Si1 0.0306(14) 0.0306(14) 0.031(2) -0.0024(10) 0.0008(10) 0.0038(9)
C1 0.024(5) 0.044(6) 0.060(8) -0.009(5) -0.007(5) 0.003(4)
C2 0.034(7) 0.023(6) 0.046(10) 0.000 0.000 0.010(5)
C3 0.034(5) 0.029(5) 0.041(8) 0.004(4) -0.003(4) 0.009(3)
C4 0.054(9) 0.023(7) 0.031(10) 0.000 0.000 0.017(6)
C5 0.059(7) 0.026(5) 0.035(8) 0.002(4) 0.002(5) 0.003(4)
C6 0.049(6) 0.026(5) 0.044(8) 0.009(5) 0.011(5) -0.002(4)
C7 0.044(5) 0.015(4) 0.018(5) -0.007(3) -0.003(4) 0.015(3)
C8 0.067(8) 0.032(5) 0.025(7) 0.005(4) -0.013(5) 0.022(5)

loop_
_atom_site_label
_atom_site_type_symbol
_atom_site_fract_x
_atom_site_fract_y
_atom_site_fract_z
_atom_site_U_iso_or_equiv
_atom_site_thermal_displace_type
_atom_site_occupancy
_atom_site_calc_flag
_atom_site_refinement_flags
_atom_site_disorder_group
Nb1 Nb 0.15879(6) 0.37960(6) 0.0000 0.0249(4) Uani 1 d S .
I1 I 0.17663(4) 0.38358(4) 0.33153(6) 0.0407(4) Uani 1 d . .
Si1 Si 0.23861(14) 0.40498(14) 0.1575(3) 0.0307(7) Uani 1 d . .
C1 C 0.0517(5) 0.4324(6) -0.0533(12) 0.043(3) Uani 1 d . .
C2 C 0.1390(7) 0.5031(7) 0.0000 0.034(3) Uani 1 d S .
C3 C 0.1049(5) 0.4769(5) -0.0869(11) 0.035(2) Uani 1 d . .
C4 C 0.2154(8) 0.2669(7) 0.0000 0.036(4) Uani 1 d S .
C5 C 0.1713(6) 0.2693(5) 0.0900(11) 0.040(3) Uani 1 d . .
C6 C 0.1005(6) 0.2750(5) 0.0546(11) 0.039(3) Uani 1 d . .
C7 C 0.2786(5) 0.5058(4) 0.1764(8) 0.026(2) Uani 1 d . .
C8 C 0.3278(7) 0.3497(6) 0.1722(9) 0.041(3) Uani 1 d . .
C1' C 0.5000 0.5000 0.5000 0.077(14) Uiso 1 d S .
C2' C 0.4039(23) 0.5335(21) 0.5000 0.110(11) Uiso 1 d S .
C3' C 0.4251(35) 0.6286(33) 0.5000 0.158(21) Uiso 1 d S .
H1A H 0.0166 0.4106 -0.0948 0.050 Uiso 1 d . .
H2A H 0.1754 0.5388 0.0000 0.050 Uiso 1 d S .
H3A H 0.1131 0.4905 -0.1569 0.050 Uiso 1 d . .
H4A H 0.2665 0.2604 0.0000 0.050 Uiso 1 d S .
H5A H 0.1868 0.2627 0.1607 0.050 Uiso 1 d . .
H6A H 0.0584 0.2734 0.0955 0.050 Uiso 1 d . .
H7A H 0.3075 0.5074 0.2374 0.050 Uiso 1 d . .
H7B H 0.3077 0.5178 0.1181 0.050 Uiso 1 d . .
H7C H 0.2412 0.5389 0.1824 0.050 Uiso 1 d . .
H8A H 0.3535 0.3651 0.2332 0.050 Uiso 1 d . .
H8B H 0.3193 0.3010 0.1760 0.050 Uiso 1 d . .
H8C H 0.3590 0.3593 0.1134 0.050 Uiso 1 d . .
H1 H 0.2511 0.4155 0.0000 0.035 Uiso 1 d S .

loop_
_atom_type_symbol
_atom_type_description
_atom_type_scat_dispersion_real
_atom_type_scat_dispersion_imag
_atom_type_scat_source
C C 0.0033 0.0016 'International Tables Vol C Tables 4.2.6.8 and 6.1.1.4'
H H 0.0000 0.0000 'International Tables Vol C Tables 4.2.6.8 and 6.1.1.4'
Si Si 0.0817 0.0704 'International Tables Vol C Tables 4.2.6.8 and 6.1.1.4'
Nb Nb -2.0727 0.6215 'International Tables Vol C Tables 4.2.6.8 and 6.1.1.4'
I I -0.4742 1.8119 'International Tables Vol C Tables 4.2.6.8 and 6.1.1.4'

loop_
_geom_angle_atom_site_label_1
_geom_angle_atom_site_label_2
_geom_angle_atom_site_label_3
_geom_angle
_geom_angle_site_symmetry_1
_geom_angle_site_symmetry_3
_geom_angle_publ_flag
C1 Nb1 C1 34.1(7) 10 . ?
C1 Nb1 C2 56.4(4) 10 . ?
C1 Nb1 C2 56.4(4) . . ?
C1 Nb1 C6 92.4(4) 10 10 ?
C1 Nb1 C6 82.3(4) . 10 ?
C2 Nb1 C6 138.6(4) . 10 ?
C1 Nb1 C6 82.3(4) 10 . ?
C1 Nb1 C6 92.4(4) . . ?
C2 Nb1 C6 138.6(4) . . ?
C6 Nb1 C6 34.7(7) 10 . ?
C1 Nb1 C3 33.8(4) 10 10 ?
C1 Nb1 C3 56.4(4) . 10 ?
C2 Nb1 C3 34.0(3) . 10 ?
C6 Nb1 C3 125.8(4) 10 10 ?
C6 Nb1 C3 107.7(4) . 10 ?
C1 Nb1 C3 56.4(4) 10 . ?
C1 Nb1 C3 33.8(4) . . ?
C2 Nb1 C3 34.0(3) . . ?
C6 Nb1 C3 107.7(4) 10 . ?
C6 Nb1 C3 125.8(4) . . ?
C3 Nb1 C3 56.4(6) 10 . ?
C1 Nb1 C4 139.7(5) 10 . ?
C1 Nb1 C4 139.7(5) . . ?
C2 Nb1 C4 162.4(5) . . ?
C6 Nb1 C4 57.6(5) 10 . ?
C6 Nb1 C4 57.6(5) . . ?
C3 Nb1 C4 151.7(3) 10 . ?
C3 Nb1 C4 151.7(3) . . ?
C1 Nb1 C5 108.0(4) 10 . ?
C1 Nb1 C5 126.4(4) . . ?
C2 Nb1 C5 150.8(3) . . ?
C6 Nb1 C5 57.8(5) 10 . ?
C6 Nb1 C5 34.6(4) . . ?
C3 Nb1 C5 118.8(4) 10 . ?
C3 Nb1 C5 160.3(4) . . ?
C4 Nb1 C5 34.9(4) . . ?
C1 Nb1 C5 126.4(4) 10 10 ?
C1 Nb1 C5 108.0(4) . 10 ?
C2 Nb1 C5 150.8(3) . 10 ?
C6 Nb1 C5 34.6(4) 10 10 ?
C6 Nb1 C5 57.8(5) . 10 ?
C3 Nb1 C5 160.3(4) 10 10 ?
C3 Nb1 C5 118.8(5) . 10 ?
C4 Nb1 C5 34.9(4) . 10 ?
C5 Nb1 C5 58.2(7) . 10 ?
C1 Nb1 Si1 101.0(4) 10 . ?
C1 Nb1 Si1 130.8(3) . . ?
C2 Nb1 Si1 84.8(2) . . ?
C6 Nb1 Si1 131.4(3) 10 . ?
C6 Nb1 Si1 101.0(3) . . ?
C3 Nb1 Si1 74.5(3) 10 . ?
C3 Nb1 Si1 118.7(3) . . ?
C4 Nb1 Si1 84.5(3) . . ?
C5 Nb1 Si1 73.7(3) . . ?
C5 Nb1 Si1 119.2(3) 10 . ?
C1 Nb1 Si1 130.8(3) 10 10 ?
C1 Nb1 Si1 101.0(4) . 10 ?
C2 Nb1 Si1 84.8(2) . 10 ?
C6 Nb1 Si1 101.0(3) 10 10 ?
C6 Nb1 Si1 131.4(3) . 10 ?
C3 Nb1 Si1 118.7(3) 10 10 ?
C3 Nb1 Si1 74.5(3) . 10 ?
C4 Nb1 Si1 84.5(3) . 10 ?
C5 Nb1 Si1 119.2(3) . 10 ?
C5 Nb1 Si1 73.7(3) 10 10 ?
Si1 Nb1 Si1 104.43(14) . 10 ?
C8 Si1 C7 99.4(5) . . ?
C8 Si1 I1 102.6(4) . . ?
C7 Si1 I1 102.0(3) . . ?
C8 Si1 Nb1 118.2(4) . . ?
C7 Si1 Nb1 118.6(3) . . ?
I1 Si1 Nb1 113.45(11) . . ?
C1 C1 C3 108.4(8) 10 . ?
C1 C1 Nb1 73.0(4) 10 . ?
C3 C1 Nb1 74.1(6) . . ?
C3 C2 C3 108.4(14) . 10 ?
C3 C2 Nb1 73.8(7) . . ?
C3 C2 Nb1 73.8(7) 10 . ?
C1 C3 C2 107.4(12) . . ?
C1 C3 Nb1 72.1(6) . . ?
C2 C3 Nb1 72.2(7) . . ?
C5 C4 C5 108.8(14) 10 . ?
C5 C4 Nb1 73.2(6) 10 . ?
C5 C4 Nb1 73.2(6) . . ?
C4 C5 C6 106.6(12) . . ?
C4 C5 Nb1 71.9(7) . . ?
C6 C5 Nb1 71.5(7) . . ?
C6 C6 C5 108.9(8) 10 . ?
C6 C6 Nb1 72.6(3) 10 . ?
C5 C6 Nb1 73.9(6) . . ?
C2' C1' C2' 90.000(6) 11_566 . ?
C2' C1' C2' 90.000(9) 11_566 9_666 ?
C2' C1' C2' 180.000(4) . 9_666 ?
C2' C1' C2' 180.000(4) 11_566 3_655 ?
C2' C1' C2' 90.000(10) . 3_655 ?
C2' C1' C2' 90.000(1) 9_666 3_655 ?
C3' C2' C1' 96.7(34) . . ?

loop_
_geom_bond_atom_site_label_1
_geom_bond_atom_site_label_2
_geom_bond_distance
_geom_bond_site_symmetry_2
_geom_bond_publ_flag
Nb1 C1 2.371(10) 10 ?
Nb1 C1 2.371(10) . ?
Nb1 C2 2.376(13) . ?
Nb1 C6 2.383(9) 10 ?
Nb1 C6 2.383(9) . ?
Nb1 C3 2.397(10) 10 ?
Nb1 C3 2.397(10) . ?
Nb1 C4 2.396(13) . ?
Nb1 C5 2.414(11) . ?
Nb1 C5 2.414(11) 10 ?
Nb1 Si1 2.597(3) . ?
Nb1 Si1 2.597(3) 10 ?
I1 Si1 2.587(3) . ?
Si1 C8 2.002(11) . ?
Si1 C7 2.075(10) . ?
C1 C1 1.39(3) 10 ?
C1 C3 1.39(2) . ?
C2 C3 1.40(2) . ?
C2 C3 1.40(2) 10 ?
C4 C5 1.44(2) 10 ?
C4 C5 1.44(2) . ?
C5 C6 1.43(2) . ?
C6 C6 1.42(3) 10 ?
C1' C2' 1.93(4) 11_566 ?
C1' C2' 1.93(4) . ?
C1' C2' 1.93(4) 9_666 ?
C1' C2' 1.93(4) 3_655 ?
C2' C3' 1.85(8) . ?
